data_4307302
loop_
_publ_author_name
'Stefan Fox'
'Insa B\"usching'
'Walter Barklage'
'Henry Strasdeit'

_publ_section_title
;
Coordination of Biologically Important \a-Amino Acids to Calcium(II) at
High pH: Insights from Crystal Structures of Calcium \a-Aminocarboxylates
;
_journal_name_full 'Inorganic Chemistry'
_journal_page_first 818
_journal_page_last 824
_journal_paper_doi 10.1021/ic061838b
_journal_volume 46
_journal_year 2007
_chemical_formula_sum 'C10 H22 Ca N2 O5'
_chemical_formula_weight 290.37
_chemical_name_common compound_3
_chemical_name_systematic
; 
 calcium valinate monohydrate 
;
_space_group_IT_number 15
_symmetry_cell_setting monoclinic
_symmetry_space_group_name_Hall '-C 2yc'
_symmetry_space_group_name_H-M 'C 1 2/c 1'
_atom_sites_solution_hydrogens geom
_atom_sites_solution_primary direct
_atom_sites_solution_secondary difmap
_audit_creation_method SHELXL-97
_cell_angle_alpha 90.00
_cell_angle_beta 98.970(10)
_cell_angle_gamma 90.00
_cell_formula_units_Z 4
_cell_length_a 24.210(2)
_cell_length_b 6.2900(10)
_cell_length_c 9.8410(10)
_cell_measurement_temperature 296(2)
_cell_volume 1480.3(3)
_computing_structure_refinement 'SHELXL-97 (Sheldrick, 1997)'
_computing_structure_solution 'SHELXS-97 (Sheldrick, 1990)'
_diffrn_ambient_temperature 296(2)
_diffrn_measured_fraction_theta_full 0.999
_diffrn_measured_fraction_theta_max 0.999
_diffrn_radiation_monochromator graphite
_diffrn_radiation_source 'fine-focus sealed tube'
_diffrn_radiation_type MoK\a
_diffrn_radiation_wavelength 0.71073
_diffrn_reflns_av_R_equivalents 0.0156
_diffrn_reflns_av_sigmaI/netI 0.0262
_diffrn_reflns_limit_h_max 29
_diffrn_reflns_limit_h_min 0
_diffrn_reflns_limit_k_max 7
_diffrn_reflns_limit_k_min 0
_diffrn_reflns_limit_l_max 12
_diffrn_reflns_limit_l_min -12
_diffrn_reflns_number 1512
_diffrn_reflns_theta_full 26.02
_diffrn_reflns_theta_max 26.02
_diffrn_reflns_theta_min 1.70
_exptl_absorpt_coefficient_mu 0.438
_exptl_absorpt_correction_T_max 0.9576
_exptl_absorpt_correction_T_min 0.9576
_exptl_absorpt_correction_type none
_exptl_crystal_density_diffrn 1.303
_exptl_crystal_density_method 'not measured'
_exptl_crystal_F_000 624
_exptl_crystal_size_max 3.80
_exptl_crystal_size_mid 0.20
_exptl_crystal_size_min 0.19
_refine_diff_density_max 0.571
_refine_diff_density_min -0.170
_refine_diff_density_rms 0.058
_refine_ls_extinction_method none
_refine_ls_goodness_of_fit_ref 1.079
_refine_ls_hydrogen_treatment mixed
_refine_ls_matrix_type full
_refine_ls_number_parameters 89
_refine_ls_number_reflns 1460
_refine_ls_number_restraints 0
_refine_ls_restrained_S_all 1.079
_refine_ls_R_factor_all 0.0494
_refine_ls_R_factor_gt 0.0371
_refine_ls_shift/su_max 0.001
_refine_ls_shift/su_mean 0.000
_refine_ls_structure_factor_coef Fsqd
_refine_ls_weighting_details 'calc w=1/[\s^2^(Fo^2^)+(0.0577P)^2^+0.9487P] where P=(Fo^2^+2Fc^2^)/3'
_refine_ls_weighting_scheme calc
_refine_ls_wR_factor_gt 0.0988
_refine_ls_wR_factor_ref 0.1035
_reflns_number_gt 1215
_reflns_number_total 1460
_reflns_threshold_expression >2sigma(I)
_cod_data_source_file ic061838bsi20060926_095807_3.cif
_cod_data_source_block compound_3
_cod_database_code 4307302

loop_
_symmetry_equiv_pos_as_xyz
'x, y, z'
'-x, y, -z+1/2'
'x+1/2, y+1/2, z'
'-x+1/2, y+1/2, -z+1/2'
'-x, -y, -z'
'x, -y, z-1/2'
'-x+1/2, -y+1/2, -z'
'x+1/2, -y+1/2, z-1/2'

loop_
_atom_site_label
_atom_site_type_symbol
_atom_site_fract_x
_atom_site_fract_y
_atom_site_fract_z
_atom_site_U_iso_or_equiv
_atom_site_adp_type
_atom_site_occupancy
_atom_site_symmetry_multiplicity
_atom_site_calc_flag
_atom_site_refinement_flags
_atom_site_disorder_assembly
_atom_site_disorder_group
Ca Ca 0.5000 0.21702(8) 0.2500 0.02806(19) Uani 1 2 d S . .
O1 O 0.45357(6) -0.0734(2) 0.11968(14) 0.0383(4) Uani 1 1 d . . .
O2 O 0.43537(6) -0.1992(2) -0.09303(15) 0.0395(4) Uani 1 1 d . . .
O1W O 0.5000 0.5836(3) 0.2500 0.0443(6) Uani 1 2 d S . .
N N 0.41976(10) 0.3185(3) 0.0536(2) 0.0482(5) Uani 1 1 d . . .
H1N H 0.4244(14) 0.436(6) 0.019(3) 0.072 Uiso 1 1 d . . .
H2N H 0.3937(15) 0.313(5) 0.102(4) 0.072 Uiso 1 1 d . . .
C1 C 0.43446(8) -0.0539(3) -0.00601(19) 0.0296(4) Uani 1 1 d . . .
C2 C 0.40905(9) 0.1596(3) -0.0558(2) 0.0347(5) Uani 1 1 d . . .
H2 H 0.4295 0.2082 -0.1310 0.042 Uiso 1 1 calc R . .
C3 C 0.34760(11) 0.1318(5) -0.1210(3) 0.0554(7) Uani 1 1 d . . .
H3 H 0.3468 0.0243 -0.1962 0.066 Uiso 1 1 calc R . .
C4 C 0.32353(17) 0.3369(6) -0.1875(4) 0.0962(13) Uani 1 1 d . . .
H4A H 0.3477 0.3891 -0.2514 0.144 Uiso 1 1 calc R . .
H4B H 0.3214 0.4438 -0.1160 0.144 Uiso 1 1 calc R . .
H4C H 0.2860 0.3098 -0.2378 0.144 Uiso 1 1 calc R . .
C5 C 0.31198(13) 0.0452(7) -0.0205(4) 0.0844(11) Uani 1 1 d . . .
H5A H 0.3286 -0.0868 0.0202 0.127 Uiso 1 1 calc R . .
H5B H 0.2742 0.0164 -0.0688 0.127 Uiso 1 1 calc R . .
H5C H 0.3101 0.1499 0.0524 0.127 Uiso 1 1 calc R . .

loop_
_atom_site_aniso_label
_atom_site_aniso_U_11
_atom_site_aniso_U_22
_atom_site_aniso_U_33
_atom_site_aniso_U_23
_atom_site_aniso_U_13
_atom_site_aniso_U_12
Ca 0.0418(3) 0.0185(3) 0.0229(3) 0.000 0.0018(2) 0.000
O1 0.0555(9) 0.0251(7) 0.0303(7) 0.0001(5) -0.0057(7) 0.0020(6)
O2 0.0520(9) 0.0326(8) 0.0349(8) -0.0084(6) 0.0097(7) -0.0019(7)
O1W 0.0671(15) 0.0191(10) 0.0427(12) 0.000 -0.0043(10) 0.000
N 0.0591(13) 0.0279(10) 0.0520(13) -0.0032(8) -0.0087(10) 0.0069(9)
C1 0.0322(10) 0.0265(10) 0.0305(9) -0.0012(7) 0.0062(8) -0.0036(7)
C2 0.0444(12) 0.0318(10) 0.0275(9) 0.0026(8) 0.0038(8) 0.0032(8)
C3 0.0545(15) 0.0576(16) 0.0475(13) -0.0060(12) -0.0126(11) 0.0115(12)
C4 0.093(3) 0.090(3) 0.092(3) 0.020(2) -0.030(2) 0.033(2)
C5 0.0432(15) 0.101(3) 0.106(3) 0.006(2) 0.0045(16) -0.0053(17)

loop_
_atom_type_symbol
_atom_type_description
_atom_type_scat_dispersion_real
_atom_type_scat_dispersion_imag
_atom_type_scat_source
C C 0.0033 0.0016 'International Tables Vol C Tables 4.2.6.8 and 6.1.1.4'
H H 0.0000 0.0000 'International Tables Vol C Tables 4.2.6.8 and 6.1.1.4'
Ca Ca 0.2262 0.3064 'International Tables Vol C Tables 4.2.6.8 and 6.1.1.4'
N N 0.0061 0.0033 'International Tables Vol C Tables 4.2.6.8 and 6.1.1.4'
O O 0.0106 0.0060 'International Tables Vol C Tables 4.2.6.8 and 6.1.1.4'

loop_
_geom_angle_atom_site_label_1
_geom_angle_atom_site_label_2
_geom_angle_atom_site_label_3
_geom_angle
_geom_angle_site_symmetry_1
_geom_angle_site_symmetry_3
_geom_angle_publ_flag
O1W Ca O2 92.72(4) . 6_556 ?
O1W Ca O2 92.72(4) . 5_655 ?
O2 Ca O2 174.57(7) 6_556 5_655 ?
O1W Ca O1 139.35(3) . . ?
O2 Ca O1 90.60(5) 6_556 . ?
O2 Ca O1 85.27(5) 5_655 . ?
O1W Ca O1 139.35(3) . 2_655 ?
O2 Ca O1 85.27(5) 6_556 2_655 ?
O2 Ca O1 90.60(5) 5_655 2_655 ?
O1 Ca O1 81.29(7) . 2_655 ?
O1W Ca N 75.77(5) . 2_655 ?
O2 Ca N 91.14(7) 6_556 2_655 ?
O2 Ca N 90.19(7) 5_655 2_655 ?
O1 Ca N 144.67(6) . 2_655 ?
O1 Ca N 63.71(6) 2_655 2_655 ?
O1W Ca N 75.77(5) . . ?
O2 Ca N 90.19(7) 6_556 . ?
O2 Ca N 91.14(7) 5_655 . ?
O1 Ca N 63.71(6) . . ?
O1 Ca N 144.67(6) 2_655 . ?
N Ca N 151.54(9) 2_655 . ?
C1 O1 Ca 121.34(12) . . ?
C1 O2 Ca 124.31(13) . 5_655 ?
C2 N Ca 113.97(13) . . ?
O2 C1 O1 123.90(18) . . ?
O2 C1 C2 118.08(17) . . ?
O1 C1 C2 118.02(17) . . ?
N C2 C1 110.39(17) . . ?
N C2 C3 115.77(19) . . ?
C1 C2 C3 110.45(18) . . ?
C5 C3 C4 111.6(3) . . ?
C5 C3 C2 112.5(2) . . ?
C4 C3 C2 111.4(3) . . ?

loop_
_geom_bond_atom_site_label_1
_geom_bond_atom_site_label_2
_geom_bond_distance
_geom_bond_site_symmetry_2
_geom_bond_publ_flag
Ca O1W 2.306(2) . ?
Ca O2 2.3666(14) 6_556 ?
Ca O2 2.3666(14) 5_655 ?
Ca O1 2.4072(15) . ?
Ca O1 2.4072(15) 2_655 ?
Ca N 2.597(2) 2_655 ?
Ca N 2.597(2) . ?
O1 C1 1.257(2) . ?
O2 C1 1.255(2) . ?
O2 Ca 2.3666(14) 5_655 ?
N C2 1.463(3) . ?
C1 C2 1.526(3) . ?
C2 C3 1.536(3) . ?
C3 C5 1.512(5) . ?
C3 C4 1.521(4) . ?

loop_
_geom_torsion_atom_site_label_1
_geom_torsion_atom_site_label_2
_geom_torsion_atom_site_label_3
_geom_torsion_atom_site_label_4
_geom_torsion
_geom_torsion_site_symmetry_1
_geom_torsion_site_symmetry_2
_geom_torsion_site_symmetry_3
_geom_torsion_site_symmetry_4
_geom_torsion_publ_flag
O1W Ca O1 C1 27.87(18) . . . . ?
O2 Ca O1 C1 122.75(15) 6_556 . . . ?
O2 Ca O1 C1 -60.79(15) 5_655 . . . ?
O1 Ca O1 C1 -152.13(18) 2_655 . . . ?
N Ca O1 C1 -144.43(16) 2_655 . . . ?
N Ca O1 C1 32.83(15) . . . . ?
O1W Ca N C2 152.14(18) . . . . ?
O2 Ca N C2 -115.11(17) 6_556 . . . ?
O2 Ca N C2 59.63(17) 5_655 . . . ?
O1 Ca N C2 -24.53(15) . . . . ?
O1 Ca N C2 -33.0(2) 2_655 . . . ?
N Ca N C2 152.14(18) 2_655 . . . ?
Ca O2 C1 O1 -102.1(2) 5_655 . . . ?
Ca O2 C1 C2 77.4(2) 5_655 . . . ?
Ca O1 C1 O2 143.46(15) . . . . ?
Ca O1 C1 C2 -36.1(2) . . . . ?
Ca N C2 C1 18.1(2) . . . . ?
Ca N C2 C3 144.48(17) . . . . ?
O2 C1 C2 N -170.72(19) . . . . ?
O1 C1 C2 N 8.8(3) . . . . ?
O2 C1 C2 C3 60.0(2) . . . . ?
O1 C1 C2 C3 -120.5(2) . . . . ?
N C2 C3 C5 -65.2(3) . . . . ?
C1 C2 C3 C5 61.1(3) . . . . ?
N C2 C3 C4 60.8(3) . . . . ?
C1 C2 C3 C4 -172.8(2) . . . . ?
